data_7157751
loop_
_publ_author_name
'Wan, Shu-Hao'
'Li, Xuan-An'
'Liu, Yi-Hung'
'Liu, Shiuh-Tzung'

_publ_section_title
;
 <i>N</i>-Allylation <i>versus C</i>-allylation of intermediates from
 aza-Michael adducts of arylideneisoxazol-5-ones.
;
_journal_issue 46
_journal_name_full 'Organic &amp; biomolecular chemistry'
_journal_page_first 9516
_journal_page_last 9525
_journal_paper_doi 10.1039/d0ob01998d
_journal_volume 18
_journal_year 2020
_chemical_formula_sum 'C28 H25 Cl3 N2 O4 S'
_chemical_formula_weight 591.91
_space_group_crystal_system monoclinic
_space_group_IT_number 14
_space_group_name_Hall '-P 2yn'
_space_group_name_H-M_alt 'P 1 21/n 1'
_atom_sites_solution_hydrogens geom
_audit_creation_method SHELXL-2017/1
_audit_update_record
;
2020-08-26 deposited with the CCDC.	2020-11-05 downloaded from the CCDC.
;
_cell_angle_alpha 90
_cell_angle_beta 92.173(2)
_cell_angle_gamma 90
_cell_formula_units_Z 4
_cell_length_a 9.9981(3)
_cell_length_b 15.1043(3)
_cell_length_c 18.6398(4)
_cell_measurement_reflns_used 6542
_cell_measurement_temperature 150(2)
_cell_measurement_theta_max 29.0270
_cell_measurement_theta_min 3.2260
_cell_volume 2812.85(12)
_computing_cell_refinement 'CrysAlisPro 1.171.39.46 (Rigaku OD, 2018)'
_computing_data_collection 'CrysAlisPro 1.171.39.46 (Rigaku OD, 2018)'
_computing_data_reduction 'CrysAlisPro 1.171.39.46 (Rigaku OD, 2018)'
_computing_structure_refinement 'SHELXL-2017/1 (Sheldrick, 2017)'
_diffrn_ambient_temperature 150(2)
_diffrn_detector_area_resol_mean 10.2496
_diffrn_measured_fraction_theta_full 0.998
_diffrn_measured_fraction_theta_max 0.976
_diffrn_measurement_device_type 'Xcalibur, Atlas, Gemini'
_diffrn_measurement_method '\w scans'
_diffrn_radiation_type MoK\a
_diffrn_radiation_wavelength 0.71073
_diffrn_reflns_av_R_equivalents 0.0270
_diffrn_reflns_av_unetI/netI 0.0345
_diffrn_reflns_Laue_measured_fraction_full 0.998
_diffrn_reflns_Laue_measured_fraction_max 0.976
_diffrn_reflns_limit_h_max 12
_diffrn_reflns_limit_h_min -7
_diffrn_reflns_limit_k_max 19
_diffrn_reflns_limit_k_min -19
_diffrn_reflns_limit_l_max 20
_diffrn_reflns_limit_l_min -24
_diffrn_reflns_number 16245
_diffrn_reflns_point_group_measured_fraction_full 0.998
_diffrn_reflns_point_group_measured_fraction_max 0.976
_diffrn_reflns_theta_full 25.242
_diffrn_reflns_theta_max 27.499
_diffrn_reflns_theta_min 2.910
_diffrn_source 'fine-focus sealed X-ray tube'
_exptl_absorpt_coefficient_mu 0.437
_exptl_absorpt_correction_T_max 1.00000
_exptl_absorpt_correction_T_min 0.97929
_exptl_absorpt_correction_type multi-scan
_exptl_absorpt_process_details
; 
CrysAlisPro 1.171.39.46 (Rigaku Oxford Diffraction, 2018) 
Empirical absorption correction using spherical harmonics, 
 implemented in SCALE3 ABSPACK scaling algorithm. 
;
_exptl_crystal_density_diffrn 1.398
_exptl_crystal_description plate
_exptl_crystal_F_000 1224
_exptl_crystal_size_max 0.20
_exptl_crystal_size_mid 0.15
_exptl_crystal_size_min 0.10
_refine_diff_density_max 0.717
_refine_diff_density_min -0.636
_refine_diff_density_rms 0.053
_refine_ls_extinction_method none
_refine_ls_goodness_of_fit_ref 1.010
_refine_ls_hydrogen_treatment constr
_refine_ls_matrix_type full
_refine_ls_number_parameters 370
_refine_ls_number_reflns 6303
_refine_ls_number_restraints 78
_refine_ls_restrained_S_all 1.110
_refine_ls_R_factor_all 0.0820
_refine_ls_R_factor_gt 0.0581
_refine_ls_shift/su_max 0.008
_refine_ls_shift/su_mean 0.000
_refine_ls_structure_factor_coef Fsqd
_refine_ls_weighting_details 'w=1/[\s^2^(Fo^2^)+(0.0712P)^2^+2.2772P] where P=(Fo^2^+2Fc^2^)/3'
_refine_ls_weighting_scheme calc
_refine_ls_wR_factor_gt 0.1445
_refine_ls_wR_factor_ref 0.1642
_reflns_Friedel_coverage 0.000
_reflns_number_gt 4584
_reflns_number_total 6303
_reflns_threshold_expression 'I > 2\s(I)'
_cod_data_source_file d0ob01998d2.cif
_cod_data_source_block ic19240
_cod_depositor_comments 'Adding full bibliography for 7157751--7157753.cif.'
_cod_original_sg_symbol_H-M 'P 21/n'
_cod_database_code 7157751
_shelx_shelxl_version_number 2017/1
_shelx_space_group_comment
; 
The symmetry employed for this shelxl refinement is uniquely defined 
by the following loop, which should always be used as a source of 
symmetry information in preference to the above space-group names. 
They are only intended as comments. 
;

loop_
_space_group_symop_operation_xyz
'x, y, z'
'-x+1/2, y+1/2, -z+1/2'
'-x, -y, -z'
'x-1/2, -y-1/2, z-1/2'

loop_
_atom_site_label
_atom_site_type_symbol
_atom_site_fract_x
_atom_site_fract_y
_atom_site_fract_z
_atom_site_U_iso_or_equiv
_atom_site_adp_type
_atom_site_occupancy
_atom_site_site_symmetry_order
_atom_site_calc_flag
_atom_site_refinement_flags_posn
_atom_site_refinement_flags_adp
_atom_site_refinement_flags_occupancy
_atom_site_disorder_assembly
_atom_site_disorder_group
S1 S 0.71186(6) 0.60604(4) 0.54127(3) 0.03706(17) Uani 1 1 d . . . . .
O1 O 0.85373(18) 0.61274(12) 0.55115(10) 0.0468(5) Uani 1 1 d . . . . .
O2 O 0.65394(19) 0.53177(11) 0.50406(9) 0.0446(4) Uani 1 1 d . . . . .
O3 O 0.5176(2) 0.89530(12) 0.41268(10) 0.0517(5) Uani 1 1 d . . . . .
O4 O 0.3011(2) 0.85786(13) 0.40991(11) 0.0566(5) Uani 1 1 d . . . . .
N1 N 0.66249(19) 0.69502(13) 0.49559(10) 0.0329(4) Uani 1 1 d . . . . .
N2 N 0.2174(2) 0.79604(17) 0.44679(14) 0.0559(6) Uani 1 1 d . . . . .
C1 C 0.6398(3) 0.61382(16) 0.62558(13) 0.0373(5) Uani 1 1 d . . . . .
C2 C 0.5172(3) 0.57467(17) 0.63577(14) 0.0426(6) Uani 1 1 d . . . . .
H2A H 0.474639 0.540552 0.598676 0.051 Uiso 1 1 calc R U . . .
C3 C 0.4572(3) 0.5859(2) 0.70098(15) 0.0509(7) Uani 1 1 d . . . . .
H3A H 0.372681 0.559425 0.708305 0.061 Uiso 1 1 calc R U . . .
C4 C 0.5186(3) 0.6354(2) 0.75586(14) 0.0518(7) Uani 1 1 d . . . . .
C5 C 0.6415(3) 0.6734(2) 0.74410(14) 0.0522(7) Uani 1 1 d . . . . .
H5A H 0.684439 0.707092 0.781339 0.063 Uiso 1 1 calc R U . . .
C6 C 0.7035(3) 0.66372(19) 0.67955(14) 0.0453(6) Uani 1 1 d . . . . .
H6A H 0.787832 0.690555 0.672177 0.054 Uiso 1 1 calc R U . . .
C7 C 0.4517(4) 0.6462(3) 0.82676(17) 0.0784(11) Uani 1 1 d . . . . .
H7A H 0.365902 0.614744 0.824965 0.118 Uiso 1 1 calc R U . . .
H7B H 0.509580 0.621639 0.865427 0.118 Uiso 1 1 calc R U . . .
H7C H 0.436258 0.709215 0.835817 0.118 Uiso 1 1 calc R U . . .
C8 C 0.7182(2) 0.77846(15) 0.51934(12) 0.0332(5) Uani 1 1 d . . . . .
C9 C 0.8500(2) 0.79935(18) 0.50651(13) 0.0403(6) Uani 1 1 d . . . . .
H9A H 0.904063 0.759565 0.480786 0.048 Uiso 1 1 calc R U . . .
C10 C 0.9020(3) 0.87881(19) 0.53159(16) 0.0488(7) Uani 1 1 d . . . . .
H10A H 0.992771 0.893381 0.523804 0.059 Uiso 1 1 calc R U . . .
C11 C 0.8226(3) 0.93695(18) 0.56784(16) 0.0495(7) Uani 1 1 d . . . . .
H11A H 0.859275 0.991255 0.585191 0.059 Uiso 1 1 calc R U . . .
C12 C 0.6894(3) 0.91688(17) 0.57927(14) 0.0425(6) Uani 1 1 d . . . . .
H12A H 0.635130 0.957680 0.603804 0.051 Uiso 1 1 calc R U . . .
C13 C 0.6357(2) 0.83698(15) 0.55474(12) 0.0340(5) Uani 1 1 d . . . . .
C14 C 0.4909(2) 0.81109(15) 0.56263(12) 0.0345(5) Uani 1 1 d . . . . .
H14A H 0.487801 0.762397 0.598874 0.041 Uiso 1 1 calc R U . . .
C15 C 0.4379(2) 0.77359(15) 0.48873(12) 0.0346(5) Uani 1 1 d . . . . .
C16 C 0.5238(2) 0.69314(15) 0.46382(12) 0.0332(5) Uani 1 1 d . . . . .
H16A H 0.480371 0.638297 0.481921 0.040 Uiso 1 1 calc R U . . .
C17 C 0.4031(3) 0.88501(18) 0.58684(15) 0.0458(6) Uani 1 1 d . . . . .
H17A H 0.392959 0.935726 0.556983 0.055 Uiso 1 1 calc R U . . .
C18 C 0.3397(4) 0.8832(3) 0.6472(2) 0.0793(11) Uani 1 1 d . . . . .
H18A H 0.348205 0.833222 0.677987 0.095 Uiso 1 1 calc R U . . .
H18B H 0.285266 0.931767 0.660035 0.095 Uiso 1 1 calc R U . . .
C19 C 0.4317(3) 0.84826(17) 0.43377(13) 0.0421(6) Uani 1 1 d . . . . .
C20 C 0.2921(2) 0.74970(17) 0.48942(14) 0.0412(6) Uani 1 1 d . . . . .
C21 C 0.2307(3) 0.68140(19) 0.53530(18) 0.0551(7) Uani 1 1 d . . . . .
H21A H 0.300943 0.651956 0.564634 0.083 Uiso 1 1 calc R U . . .
H21B H 0.166902 0.709660 0.566703 0.083 Uiso 1 1 calc R U . . .
H21C H 0.183919 0.637562 0.504801 0.083 Uiso 1 1 calc R U . . .
C22 C 0.5230(3) 0.68605(16) 0.38271(13) 0.0390(6) Uani 1 1 d . . . . .
C23 C 0.4203(3) 0.64217(19) 0.34650(16) 0.0528(7) Uani 1 1 d . . . . .
H23A H 0.353154 0.613494 0.372770 0.063 Uiso 1 1 calc R U . . .
C24 C 0.4138(4) 0.6394(2) 0.27217(19) 0.0694(10) Uani 1 1 d . . . . .
H24A H 0.341713 0.609620 0.247847 0.083 Uiso 1 1 calc R U . . .
C25 C 0.5103(4) 0.6792(3) 0.23372(17) 0.0734(11) Uani 1 1 d . . . . .
H25A H 0.506541 0.676410 0.182766 0.088 Uiso 1 1 calc R U . . .
C26 C 0.6124(4) 0.7232(3) 0.26897(17) 0.0758(10) Uani 1 1 d . . . . .
H26A H 0.678971 0.751871 0.242285 0.091 Uiso 1 1 calc R U . . .
C27 C 0.6199(3) 0.7264(2) 0.34324(15) 0.0593(8) Uani 1 1 d . . . . .
H27A H 0.692063 0.756540 0.367178 0.071 Uiso 1 1 calc R U . . .
Cl1 Cl -0.1781(2) 0.56754(18) 0.34950(13) 0.0754(6) Uani 0.5 1 d . U P A 1
Cl2 Cl -0.0497(3) 0.4284(2) 0.2773(2) 0.1029(12) Uani 0.5 1 d . U P A 1
Cl3 Cl 0.1014(3) 0.5803(3) 0.3204(3) 0.1603(17) Uani 0.5 1 d . U P A 1
Cl1' Cl -0.1505(4) 0.5223(3) 0.3736(2) 0.1384(14) Uani 0.5 1 d . U P A 2
Cl2' Cl 0.0055(5) 0.4630(3) 0.2598(2) 0.1352(17) Uani 0.5 1 d . U P A 2
Cl3' Cl 0.0519(4) 0.6247(3) 0.3311(4) 0.195(2) Uani 0.5 1 d . U P A 2
C28 C -0.0137(4) 0.5134(2) 0.3397(2) 0.0749(10) Uani 1 1 d . U . . .
H28 H 0.012339 0.485001 0.386672 0.090 Uiso 1 1 calc R U . A 1

loop_
_atom_site_aniso_label
_atom_site_aniso_U_11
_atom_site_aniso_U_22
_atom_site_aniso_U_33
_atom_site_aniso_U_23
_atom_site_aniso_U_13
_atom_site_aniso_U_12
S1 0.0382(3) 0.0333(3) 0.0395(3) -0.0021(2) -0.0004(2) 0.0085(2)
O1 0.0369(10) 0.0497(11) 0.0537(11) 0.0042(9) -0.0017(8) 0.0129(8)
O2 0.0535(11) 0.0337(9) 0.0467(10) -0.0074(8) 0.0025(8) 0.0072(8)
O3 0.0670(13) 0.0427(10) 0.0456(11) 0.0072(9) 0.0048(9) 0.0016(10)
O4 0.0612(13) 0.0485(11) 0.0588(12) 0.0036(10) -0.0167(10) 0.0141(10)
N1 0.0313(10) 0.0328(10) 0.0345(10) -0.0021(8) -0.0006(8) 0.0044(8)
N2 0.0431(14) 0.0513(14) 0.0722(16) -0.0073(12) -0.0112(12) 0.0095(11)
C1 0.0415(13) 0.0348(12) 0.0351(12) 0.0014(10) -0.0031(10) 0.0081(10)
C2 0.0473(15) 0.0386(13) 0.0416(14) 0.0004(11) -0.0035(11) -0.0006(11)
C3 0.0476(16) 0.0597(17) 0.0454(15) 0.0056(13) 0.0003(12) 0.0005(13)
C4 0.0475(16) 0.0693(19) 0.0382(14) -0.0001(13) -0.0023(11) 0.0151(14)
C5 0.0470(16) 0.0697(19) 0.0392(14) -0.0113(13) -0.0077(11) 0.0094(14)
C6 0.0411(14) 0.0509(15) 0.0433(14) -0.0035(12) -0.0065(11) 0.0055(12)
C7 0.061(2) 0.133(3) 0.0415(16) -0.010(2) 0.0053(14) 0.010(2)
C8 0.0328(12) 0.0339(12) 0.0329(11) 0.0025(9) -0.0005(9) 0.0010(9)
C9 0.0352(13) 0.0466(14) 0.0390(13) 0.0024(11) 0.0015(10) 0.0030(11)
C10 0.0352(14) 0.0532(16) 0.0579(16) 0.0088(13) -0.0004(12) -0.0062(12)
C11 0.0465(16) 0.0399(14) 0.0615(17) 0.0010(13) -0.0067(13) -0.0090(12)
C12 0.0450(15) 0.0370(13) 0.0452(14) -0.0039(11) -0.0022(11) -0.0002(11)
C13 0.0345(12) 0.0343(12) 0.0330(11) 0.0016(10) -0.0006(9) 0.0012(10)
C14 0.0355(12) 0.0329(12) 0.0352(12) -0.0024(10) 0.0027(9) 0.0011(10)
C15 0.0339(12) 0.0324(12) 0.0372(12) -0.0023(10) -0.0002(9) 0.0039(10)
C16 0.0311(12) 0.0304(11) 0.0380(12) -0.0041(9) -0.0005(9) 0.0030(9)
C17 0.0383(14) 0.0432(14) 0.0561(16) -0.0149(12) 0.0057(11) 0.0012(11)
C18 0.075(2) 0.076(2) 0.090(3) -0.029(2) 0.038(2) -0.0056(19)
C19 0.0528(16) 0.0349(13) 0.0382(13) -0.0052(11) -0.0042(11) 0.0107(12)
C20 0.0330(13) 0.0380(13) 0.0522(15) -0.0121(12) -0.0024(11) 0.0063(10)
C21 0.0337(14) 0.0495(16) 0.082(2) -0.0052(15) 0.0059(13) -0.0026(12)
C22 0.0406(14) 0.0371(13) 0.0390(13) -0.0074(10) -0.0030(10) 0.0099(10)
C23 0.0545(17) 0.0490(16) 0.0539(17) -0.0089(13) -0.0129(13) 0.0037(13)
C24 0.075(2) 0.072(2) 0.0584(19) -0.0207(17) -0.0284(18) 0.0131(19)
C25 0.095(3) 0.086(3) 0.0389(16) -0.0151(17) -0.0062(17) 0.027(2)
C26 0.084(3) 0.099(3) 0.0455(17) -0.0100(18) 0.0134(16) 0.004(2)
C27 0.0552(18) 0.081(2) 0.0423(15) -0.0125(15) 0.0090(13) -0.0051(16)
Cl1 0.0624(11) 0.0934(16) 0.0707(12) -0.0135(11) 0.0079(9) 0.0165(12)
Cl2 0.0739(16) 0.092(2) 0.141(3) -0.048(2) -0.0215(17) 0.0259(14)
Cl3 0.0530(17) 0.107(3) 0.320(5) 0.033(3) 0.003(2) -0.0222(16)
Cl1' 0.108(2) 0.137(3) 0.176(3) -0.002(2) 0.078(2) -0.005(2)
Cl2' 0.199(5) 0.127(3) 0.0819(16) 0.005(2) 0.026(2) 0.093(3)
Cl3' 0.094(3) 0.097(3) 0.394(6) 0.007(4) 0.024(4) -0.042(2)
C28 0.074(2) 0.070(2) 0.079(2) 0.0107(18) -0.0221(18) 0.0076(18)

loop_
_atom_type_symbol
_atom_type_description
_atom_type_scat_dispersion_real
_atom_type_scat_dispersion_imag
_atom_type_scat_source
C C 0.0033 0.0016 'International Tables Vol C Tables 4.2.6.8 and 6.1.1.4'
H H 0.0000 0.0000 'International Tables Vol C Tables 4.2.6.8 and 6.1.1.4'
N N 0.0061 0.0033 'International Tables Vol C Tables 4.2.6.8 and 6.1.1.4'
O O 0.0106 0.0060 'International Tables Vol C Tables 4.2.6.8 and 6.1.1.4'
S S 0.1246 0.1234 'International Tables Vol C Tables 4.2.6.8 and 6.1.1.4'
Cl Cl 0.1484 0.1585 'International Tables Vol C Tables 4.2.6.8 and 6.1.1.4'

loop_
_geom_angle_atom_site_label_1
_geom_angle_atom_site_label_2
_geom_angle_atom_site_label_3
_geom_angle
_geom_angle_site_symmetry_1
_geom_angle_site_symmetry_3
_geom_angle_publ_flag
O1 S1 O2 120.03(11) . . ?
O1 S1 N1 106.52(11) . . ?
O2 S1 N1 106.26(10) . . ?
O1 S1 C1 108.60(11) . . ?
O2 S1 C1 108.30(12) . . ?
N1 S1 C1 106.33(10) . . ?
C19 O4 N2 109.81(19) . . ?
C8 N1 C16 118.89(18) . . ?
C8 N1 S1 116.58(14) . . ?
C16 N1 S1 116.39(15) . . ?
C20 N2 O4 108.3(2) . . ?
C2 C1 C6 121.1(2) . . ?
C2 C1 S1 119.37(19) . . ?
C6 C1 S1 119.4(2) . . ?
C1 C2 C3 118.9(2) . . ?
C2 C3 C4 121.2(3) . . ?
C5 C4 C3 118.5(3) . . ?
C5 C4 C7 121.3(3) . . ?
C3 C4 C7 120.2(3) . . ?
C4 C5 C6 121.7(3) . . ?
C5 C6 C1 118.6(3) . . ?
C9 C8 C13 121.5(2) . . ?
C9 C8 N1 120.4(2) . . ?
C13 C8 N1 118.1(2) . . ?
C10 C9 C8 119.2(2) . . ?
C11 C10 C9 120.2(3) . . ?
C10 C11 C12 120.6(2) . . ?
C11 C12 C13 119.9(2) . . ?
C12 C13 C8 118.6(2) . . ?
C12 C13 C14 123.5(2) . . ?
C8 C13 C14 118.0(2) . . ?
C17 C14 C13 114.2(2) . . ?
C17 C14 C15 110.6(2) . . ?
C13 C14 C15 107.56(19) . . ?
C20 C15 C19 99.7(2) . . ?
C20 C15 C14 112.09(19) . . ?
C19 C15 C14 109.16(19) . . ?
C20 C15 C16 111.03(19) . . ?
C19 C15 C16 112.55(19) . . ?
C14 C15 C16 111.75(18) . . ?
N1 C16 C22 111.64(19) . . ?
N1 C16 C15 112.33(18) . . ?
C22 C16 C15 111.57(18) . . ?
C18 C17 C14 123.3(3) . . ?
O3 C19 O4 121.3(2) . . ?
O3 C19 C15 130.6(2) . . ?
O4 C19 C15 108.1(2) . . ?
N2 C20 C21 119.6(3) . . ?
N2 C20 C15 114.0(2) . . ?
C21 C20 C15 126.4(2) . . ?
C23 C22 C27 118.5(3) . . ?
C23 C22 C16 119.9(2) . . ?
C27 C22 C16 121.5(2) . . ?
C22 C23 C24 120.7(3) . . ?
C25 C24 C23 120.4(3) . . ?
C24 C25 C26 119.5(3) . . ?
C25 C26 C27 120.6(4) . . ?
C22 C27 C26 120.3(3) . . ?
Cl1' C28 Cl2' 122.4(3) . . ?
Cl3 C28 Cl2 116.5(4) . . ?
Cl1' C28 Cl3' 106.6(3) . . ?
Cl2' C28 Cl3' 106.6(4) . . ?
Cl3 C28 Cl1 113.4(3) . . ?
Cl2 C28 Cl1 103.1(2) . . ?

loop_
_geom_bond_atom_site_label_1
_geom_bond_atom_site_label_2
_geom_bond_distance
_geom_bond_site_symmetry_2
_geom_bond_publ_flag
S1 O1 1.4270(19) . ?
S1 O2 1.4298(18) . ?
S1 N1 1.6561(19) . ?
S1 C1 1.757(3) . ?
O3 C19 1.193(3) . ?
O4 C19 1.371(3) . ?
O4 N2 1.445(3) . ?
N1 C8 1.441(3) . ?
N1 C16 1.487(3) . ?
N2 C20 1.278(3) . ?
C1 C2 1.381(4) . ?
C1 C6 1.392(3) . ?
C2 C3 1.386(4) . ?
C3 C4 1.390(4) . ?
C4 C5 1.381(4) . ?
C4 C7 1.512(4) . ?
C5 C6 1.382(4) . ?
C8 C9 1.384(3) . ?
C8 C13 1.392(3) . ?
C9 C10 1.382(4) . ?
C10 C11 1.378(4) . ?
C11 C12 1.390(4) . ?
C12 C13 1.391(3) . ?
C13 C14 1.512(3) . ?
C14 C17 1.500(3) . ?
C14 C15 1.563(3) . ?
C15 C20 1.503(3) . ?
C15 C19 1.523(3) . ?
C15 C16 1.569(3) . ?
C16 C22 1.515(3) . ?
C17 C18 1.312(4) . ?
C20 C21 1.487(4) . ?
C22 C23 1.377(4) . ?
C22 C27 1.381(4) . ?
C23 C24 1.385(4) . ?
C24 C25 1.364(6) . ?
C25 C26 1.365(5) . ?
C26 C27 1.385(4) . ?
Cl1 C28 1.852(4) . ?
Cl2 C28 1.761(5) . ?
Cl3 C28 1.583(5) . ?
Cl1' C28 1.534(5) . ?
Cl2' C28 1.690(6) . ?
Cl3' C28 1.813(5) . ?
